data_7127772
loop_
_publ_author_name
'Yang, Xin'
'Wei, Rui'
'Shi, Yaping'
'Liu, Liu Leo'
'Wu, Yile'
'Zhao, Yufen'
'Stephan, Douglas W.'

_publ_section_title
;
 Oxyphosphoranes as precursors to bridging phosphate-catecholate ligands.
;
_journal_issue 10
_journal_name_full 'Chemical communications (Cambridge, England)'
_journal_page_first 1194
_journal_page_last 1197
_journal_paper_doi 10.1039/d0cc07736d
_journal_volume 57
_journal_year 2021
_chemical_formula_moiety 'C32 H42 Cl8 Ni2 O14 P2'
_chemical_formula_sum 'C32 H42 Cl8 Ni2 O14 P2'
_chemical_formula_weight 1113.61
_space_group_crystal_system triclinic
_space_group_IT_number 2
_space_group_name_Hall '-P 1'
_space_group_name_H-M_alt 'P -1'
_atom_sites_solution_hydrogens geom
_atom_sites_solution_primary direct
_audit_creation_date 2020-08-13
_audit_creation_method
;
Olex2 1.2
(compiled 2018.05.29 svn.r3508 for OlexSys, GUI svn.r5506)
;
_audit_update_record
;
2020-08-13 deposited with the CCDC.	2021-01-04 downloaded from the CCDC.
;
_cell_angle_alpha 108.4832(15)
_cell_angle_beta 97.6582(16)
_cell_angle_gamma 100.3215(15)
_cell_formula_units_Z 1
_cell_length_a 8.9110(5)
_cell_length_b 11.1675(6)
_cell_length_c 11.8597(7)
_cell_measurement_reflns_used 9907
_cell_measurement_temperature 103(2)
_cell_measurement_theta_max 73.47
_cell_measurement_theta_min 4.30
_cell_volume 1078.12(11)
_computing_cell_refinement 'SAINT V8.40B (?, 2016)'
_computing_data_reduction 'SAINT V8.40B (?, 2016)'
_computing_molecular_graphics 'Olex2 (Dolomanov et al., 2009)'
_computing_publication_material 'Olex2 (Dolomanov et al., 2009)'
_computing_structure_refinement 'ShelXL (Sheldrick, 2015)'
_computing_structure_solution 'ShelXS (Sheldrick, 2008)'
_diffrn_ambient_temperature 103.0
_diffrn_measured_fraction_theta_full 0.999
_diffrn_measured_fraction_theta_max 0.981
_diffrn_measurement_device_type 'Bruker APEX-II CCD'
_diffrn_measurement_method '\f and \w scans'
_diffrn_radiation_type CuK\a
_diffrn_radiation_wavelength 1.54178
_diffrn_reflns_av_R_equivalents 0.0585
_diffrn_reflns_av_unetI/netI 0.0325
_diffrn_reflns_Laue_measured_fraction_full 0.999
_diffrn_reflns_Laue_measured_fraction_max 0.981
_diffrn_reflns_limit_h_max 10
_diffrn_reflns_limit_h_min -11
_diffrn_reflns_limit_k_max 13
_diffrn_reflns_limit_k_min -13
_diffrn_reflns_limit_l_max 14
_diffrn_reflns_limit_l_min -14
_diffrn_reflns_number 32977
_diffrn_reflns_point_group_measured_fraction_full 0.999
_diffrn_reflns_point_group_measured_fraction_max 0.981
_diffrn_reflns_theta_full 67.679
_diffrn_reflns_theta_max 73.465
_diffrn_reflns_theta_min 4.014
_diffrn_standards_number 0
_exptl_absorpt_coefficient_mu 6.897
_exptl_absorpt_correction_T_max 0.7536
_exptl_absorpt_correction_T_min 0.5410
_exptl_absorpt_correction_type none
_exptl_absorpt_process_details
;
SADABS-2016/2 (Bruker,2016/2) was used for absorption correction.
wR2(int) was 0.1120 before and 0.0906 after correction.
The Ratio of minimum to maximum transmission is 0.7179.
The \l/2 correction factor is Not present.
;
_exptl_crystal_colour green
_exptl_crystal_colour_primary green
_exptl_crystal_density_diffrn 1.715
_exptl_crystal_description block
_exptl_crystal_F_000 568
_exptl_crystal_recrystallization_method 'Re-crystallisation from solvent: toluene and thf'
_exptl_crystal_size_max 0.18
_exptl_crystal_size_mid 0.17
_exptl_crystal_size_min 0.17
_refine_diff_density_max 0.750
_refine_diff_density_min -0.427
_refine_diff_density_rms 0.088
_refine_ls_extinction_method none
_refine_ls_goodness_of_fit_ref 1.060
_refine_ls_hydrogen_treatment constr
_refine_ls_matrix_type full
_refine_ls_number_parameters 263
_refine_ls_number_reflns 4260
_refine_ls_number_restraints 0
_refine_ls_restrained_S_all 1.060
_refine_ls_R_factor_all 0.0329
_refine_ls_R_factor_gt 0.0325
_refine_ls_shift/su_max 0.001
_refine_ls_shift/su_mean 0.000
_refine_ls_structure_factor_coef Fsqd
_refine_ls_weighting_details
;
 w=1/[\s^2^(Fo^2^)+(0.0377P)^2^+1.0232P]
 where P=(Fo^2^+2Fc^2^)/3
;
_refine_ls_weighting_scheme calc
_refine_ls_wR_factor_gt 0.0853
_refine_ls_wR_factor_ref 0.0856
_reflns_Friedel_coverage 0.000
_reflns_number_gt 4183
_reflns_number_total 4260
_reflns_threshold_expression 'I > 2\s(I)'
_cod_data_source_file d0cc07736d2.cif
_cod_data_source_block 1
_cod_depositor_comments 'Adding full bibliography for 7127772--7127775.cif.'
_cod_database_code 7127772
_shelxl_version_number 2013-2
_shelx_space_group_comment
;
The symmetry employed for this shelxl refinement is uniquely defined
by the following loop, which should always be used as a source of
symmetry information in preference to the above space-group names.
They are only intended as comments.
;
_shelx_estimated_absorpt_t_max 0.387
_shelx_estimated_absorpt_t_min 0.370
_olex2_refinement_description
;
1. Fixed Uiso
 At 1.2 times of:
  All C(H,H) groups
 At 1.5 times of:
  All C(H,H,H) groups
2.a Secondary CH2 refined with riding coordinates:
 C9(H9A,H9B), C14(H14A,H14B), C15(H15A,H15B), C18(H18A,H18B), C19(H19A,H19B),
 C20(H20A,H20B), C21(H21A,H21B), C23(H23A,H23B), C24(H24A,H24B)
2.b Idealised Me refined as rotating group:
 C17(H17A,H17B,H17C)
;
_olex2_submission_special_instructions 'No special instructions were received'

loop_
_space_group_symop_operation_xyz
'x, y, z'
'-x, -y, -z'

loop_
_atom_site_label
_atom_site_type_symbol
_atom_site_fract_x
_atom_site_fract_y
_atom_site_fract_z
_atom_site_U_iso_or_equiv
_atom_site_adp_type
_atom_site_occupancy
_atom_site_site_symmetry_order
_atom_site_calc_flag
_atom_site_refinement_flags_posn
_atom_site_refinement_flags_adp
_atom_site_refinement_flags_occupancy
_atom_site_disorder_assembly
_atom_site_disorder_group
Ni1 Ni 0.11984(4) 0.43620(3) 0.54300(3) 0.02123(10) Uani 1 1 d . . . . .
P2 P -0.18178(5) 0.42566(5) 0.63795(4) 0.02066(12) Uani 1 1 d . . . . .
Cl3 Cl -0.08812(6) 0.68852(5) 1.02204(4) 0.03252(13) Uani 1 1 d . . . . .
Cl4 Cl 0.27039(6) 0.85314(5) 0.65979(5) 0.03481(14) Uani 1 1 d . . . . .
Cl5 Cl 0.32060(7) 1.04568(5) 0.92678(6) 0.04200(15) Uani 1 1 d . . . . .
Cl6 Cl 0.14239(7) 0.96275(5) 1.10986(5) 0.03604(14) Uani 1 1 d . . . . .
O1 O 0.04925(16) 0.60573(13) 0.60743(12) 0.0225(3) Uani 1 1 d . . . . .
O2 O -0.04998(15) 0.36067(13) 0.61851(13) 0.0241(3) Uani 1 1 d . . . . .
O3 O 0.25854(15) 0.52793(13) 0.45488(13) 0.0236(3) Uani 1 1 d . . . . .
O4 O 0.17848(18) 0.26211(14) 0.47054(15) 0.0306(3) Uani 1 1 d . . . . .
O5 O 0.29214(17) 0.48305(16) 0.69472(14) 0.0318(3) Uani 1 1 d . . . . .
O6 O -0.12963(17) 0.54244(14) 0.76976(13) 0.0267(3) Uani 1 1 d . . . . .
O7 O -0.31768(15) 0.33659(13) 0.66830(13) 0.0241(3) Uani 1 1 d . . . . .
C8 C -0.0184(2) 0.65550(19) 0.80207(18) 0.0229(4) Uani 1 1 d . . . . .
C9 C -0.2816(2) 0.2778(2) 0.7587(2) 0.0289(4) Uani 1 1 d . . . . .
H9A H -0.2323 0.3461 0.8384 0.035 Uiso 1 1 calc R . . . .
H9B H -0.2086 0.2218 0.7345 0.035 Uiso 1 1 calc R . . . .
C10 C 0.0662(2) 0.68757(18) 0.71881(18) 0.0220(4) Uani 1 1 d . . . . .
C11 C 0.1146(2) 0.8586(2) 0.96180(18) 0.0269(4) Uani 1 1 d . . . . .
C12 C 0.1943(2) 0.8952(2) 0.8802(2) 0.0284(4) Uani 1 1 d . . . . .
C13 C 0.0086(2) 0.7381(2) 0.92210(18) 0.0249(4) Uani 1 1 d . . . . .
C14 C 0.4394(2) 0.5735(2) 0.7114(2) 0.0326(5) Uani 1 1 d . . . . .
H14A H 0.4217 0.6517 0.6943 0.039 Uiso 1 1 calc R . . . .
H14B H 0.5047 0.5322 0.6566 0.039 Uiso 1 1 calc R . . . .
C15 C 0.3527(3) 0.1256(2) 0.4188(2) 0.0345(5) Uani 1 1 d . . . . .
H15A H 0.4447 0.1420 0.4833 0.041 Uiso 1 1 calc R . . . .
H15B H 0.3734 0.0755 0.3396 0.041 Uiso 1 1 calc R . . . .
C16 C 0.1703(2) 0.8105(2) 0.76121(19) 0.0261(4) Uani 1 1 d . . . . .
C17 C -0.4316(3) 0.1985(2) 0.7673(2) 0.0349(5) Uani 1 1 d . . . . .
H17A H -0.4796 0.1315 0.6879 0.052 Uiso 1 1 calc GR . . . .
H17B H -0.5026 0.2550 0.7922 0.052 Uiso 1 1 calc GR . . . .
H17C H -0.4106 0.1571 0.8273 0.052 Uiso 1 1 calc GR . . . .
C18 C 0.2069(3) 0.0536(2) 0.4449(3) 0.0427(6) Uani 1 1 d . . . . .
H18A H 0.1299 0.0014 0.3690 0.051 Uiso 1 1 calc R . . . .
H18B H 0.2325 -0.0042 0.4892 0.051 Uiso 1 1 calc R . . . .
C19 C 0.2697(3) 0.4724(3) 0.8099(2) 0.0353(5) Uani 1 1 d . . . . .
H19A H 0.2949 0.3921 0.8173 0.042 Uiso 1 1 calc R . . . .
H19B H 0.1607 0.4715 0.8189 0.042 Uiso 1 1 calc R . . . .
C20 C 0.3806(3) 0.5914(3) 0.9041(2) 0.0491(7) Uani 1 1 d . . . . .
H20A H 0.4119 0.5763 0.9807 0.059 Uiso 1 1 calc R . . . .
H20B H 0.3339 0.6677 0.9212 0.059 Uiso 1 1 calc R . . . .
C21 C 0.5172(3) 0.6092(3) 0.8427(2) 0.0483(6) Uani 1 1 d . . . . .
H21A H 0.5792 0.7002 0.8764 0.058 Uiso 1 1 calc R . . . .
H21B H 0.5858 0.5508 0.8518 0.058 Uiso 1 1 calc R . . . .
C23 C 0.3143(3) 0.2523(2) 0.4169(2) 0.0364(5) Uani 1 1 d . . . . .
H23A H 0.4027 0.3268 0.4645 0.044 Uiso 1 1 calc R . . . .
H23B H 0.2918 0.2513 0.3325 0.044 Uiso 1 1 calc R . . . .
C24 C 0.1477(3) 0.1612(2) 0.5215(3) 0.0445(6) Uani 1 1 d . . . . .
H24A H 0.0347 0.1330 0.5175 0.053 Uiso 1 1 calc R . . . .
H24B H 0.2032 0.1917 0.6072 0.053 Uiso 1 1 calc R . . . .

loop_
_atom_site_aniso_label
_atom_site_aniso_U_11
_atom_site_aniso_U_22
_atom_site_aniso_U_33
_atom_site_aniso_U_23
_atom_site_aniso_U_13
_atom_site_aniso_U_12
Ni1 0.02118(18) 0.02092(18) 0.02359(18) 0.00995(14) 0.00790(13) 0.00347(13)
P2 0.0207(2) 0.0193(2) 0.0227(2) 0.00865(19) 0.00757(18) 0.00194(18)
Cl3 0.0350(3) 0.0390(3) 0.0232(2) 0.0113(2) 0.00930(19) 0.0044(2)
Cl4 0.0380(3) 0.0260(3) 0.0379(3) 0.0106(2) 0.0157(2) -0.0036(2)
Cl5 0.0450(3) 0.0233(3) 0.0442(3) 0.0014(2) 0.0094(2) -0.0066(2)
Cl6 0.0418(3) 0.0319(3) 0.0255(3) 0.0003(2) 0.0025(2) 0.0076(2)
O1 0.0254(7) 0.0193(6) 0.0221(6) 0.0059(5) 0.0077(5) 0.0035(5)
O2 0.0235(7) 0.0245(7) 0.0288(7) 0.0141(6) 0.0103(5) 0.0045(5)
O3 0.0220(6) 0.0248(7) 0.0273(7) 0.0129(6) 0.0091(5) 0.0041(5)
O4 0.0325(8) 0.0253(7) 0.0432(9) 0.0179(7) 0.0200(7) 0.0098(6)
O5 0.0239(7) 0.0438(9) 0.0288(8) 0.0194(7) 0.0044(6) -0.0011(6)
O6 0.0294(7) 0.0239(7) 0.0240(7) 0.0069(6) 0.0103(6) -0.0019(6)
O7 0.0229(7) 0.0239(7) 0.0279(7) 0.0132(6) 0.0076(5) 0.0022(5)
C8 0.0228(9) 0.0205(9) 0.0248(9) 0.0084(8) 0.0051(7) 0.0030(7)
C9 0.0286(10) 0.0317(11) 0.0343(11) 0.0217(9) 0.0092(8) 0.0060(8)
C10 0.0221(9) 0.0199(9) 0.0239(9) 0.0074(7) 0.0052(7) 0.0048(7)
C11 0.0293(10) 0.0231(10) 0.0241(10) 0.0033(8) 0.0034(8) 0.0066(8)
C12 0.0277(10) 0.0204(9) 0.0341(11) 0.0072(8) 0.0051(8) 0.0033(8)
C13 0.0254(9) 0.0266(10) 0.0240(10) 0.0097(8) 0.0062(7) 0.0071(8)
C14 0.0230(10) 0.0350(12) 0.0370(12) 0.0136(10) 0.0050(9) -0.0005(8)
C15 0.0321(11) 0.0305(11) 0.0421(13) 0.0107(10) 0.0117(9) 0.0107(9)
C16 0.0260(10) 0.0228(10) 0.0301(10) 0.0097(8) 0.0085(8) 0.0044(8)
C17 0.0348(12) 0.0328(11) 0.0450(13) 0.0236(10) 0.0144(10) 0.0044(9)
C18 0.0468(14) 0.0317(12) 0.0585(16) 0.0226(12) 0.0211(12) 0.0115(11)
C19 0.0322(11) 0.0515(14) 0.0318(11) 0.0248(11) 0.0098(9) 0.0121(10)
C20 0.0476(15) 0.0656(18) 0.0326(13) 0.0110(12) 0.0072(11) 0.0216(13)
C21 0.0383(13) 0.0523(16) 0.0396(14) 0.0059(12) -0.0006(11) -0.0008(11)
C23 0.0373(12) 0.0305(11) 0.0477(14) 0.0150(10) 0.0237(10) 0.0102(9)
C24 0.0531(15) 0.0335(12) 0.0625(17) 0.0280(12) 0.0307(13) 0.0142(11)

loop_
_atom_type_symbol
_atom_type_description
_atom_type_scat_dispersion_real
_atom_type_scat_dispersion_imag
_atom_type_scat_source
C C 0.0181 0.0091 'International Tables Vol C Tables 4.2.6.8 and 6.1.1.4'
H H 0.0000 0.0000 'International Tables Vol C Tables 4.2.6.8 and 6.1.1.4'
Cl Cl 0.3639 0.7018 'International Tables Vol C Tables 4.2.6.8 and 6.1.1.4'
Ni Ni -3.0029 0.5091 'International Tables Vol C Tables 4.2.6.8 and 6.1.1.4'
O O 0.0492 0.0322 'International Tables Vol C Tables 4.2.6.8 and 6.1.1.4'
P P 0.2955 0.4335 'International Tables Vol C Tables 4.2.6.8 and 6.1.1.4'

loop_
_geom_angle_atom_site_label_1
_geom_angle_atom_site_label_2
_geom_angle_atom_site_label_3
_geom_angle
_geom_angle_site_symmetry_1
_geom_angle_site_symmetry_3
_geom_angle_publ_flag
O1 Ni1 O1 85.28(6) 2_566 . ?
O1 Ni1 O2 87.28(6) 2_566 . ?
O1 Ni1 O3 84.39(5) 2_566 . ?
O1 Ni1 O3 86.94(5) . . ?
O1 Ni1 O4 91.37(6) 2_566 . ?
O1 Ni1 O4 176.55(6) . . ?
O1 Ni1 O5 93.72(6) . . ?
O1 Ni1 O5 178.59(6) 2_566 . ?
O2 Ni1 O1 85.17(5) . . ?
O2 Ni1 O3 168.96(6) . . ?
O2 Ni1 O4 93.85(6) . . ?
O2 Ni1 O5 93.63(6) . . ?
O3 Ni1 O5 94.57(6) . . ?
O4 Ni1 O3 93.58(6) . . ?
O4 Ni1 O5 89.64(7) . . ?
O2 P2 O3 122.13(8) . 2_566 ?
O2 P2 O6 107.95(8) . . ?
O2 P2 O7 110.20(8) . . ?
O3 P2 O6 110.09(8) 2_566 . ?
O3 P2 O7 105.81(8) 2_566 . ?
O7 P2 O6 97.97(7) . . ?
Ni1 O1 Ni1 94.72(6) 2_566 . ?
C10 O1 Ni1 131.18(12) . . ?
C10 O1 Ni1 130.24(12) . 2_566 ?
P2 O2 Ni1 117.97(8) . . ?
P2 O3 Ni1 118.35(8) 2_566 . ?
C23 O4 Ni1 122.28(13) . . ?
C24 O4 Ni1 121.17(14) . . ?
C24 O4 C23 109.06(17) . . ?
C14 O5 Ni1 120.80(13) . . ?
C19 O5 Ni1 126.00(13) . . ?
C19 O5 C14 109.83(17) . . ?
C8 O6 P2 127.47(13) . . ?
C9 O7 P2 119.62(12) . . ?
O6 C8 C10 122.25(17) . . ?
O6 C8 C13 116.53(17) . . ?
C13 C8 C10 121.22(18) . . ?
O7 C9 C17 107.73(17) . . ?
O1 C10 C8 121.53(17) . . ?
O1 C10 C16 121.76(18) . . ?
C16 C10 C8 116.71(18) . . ?
C12 C11 Cl6 120.49(16) . . ?
C12 C11 C13 119.38(19) . . ?
C13 C11 Cl6 120.11(16) . . ?
C11 C12 Cl5 119.82(16) . . ?
C16 C12 Cl5 120.38(17) . . ?
C16 C12 C11 119.80(19) . . ?
C8 C13 Cl3 119.06(16) . . ?
C8 C13 C11 120.52(19) . . ?
C11 C13 Cl3 120.40(16) . . ?
O5 C14 C21 105.46(19) . . ?
C23 C15 C18 103.85(18) . . ?
C10 C16 Cl4 117.39(16) . . ?
C12 C16 Cl4 120.37(16) . . ?
C12 C16 C10 122.24(19) . . ?
C24 C18 C15 102.65(19) . . ?
O5 C19 C20 104.7(2) . . ?
C19 C20 C21 102.1(2) . . ?
C14 C21 C20 103.0(2) . . ?
O4 C23 C15 106.09(18) . . ?
O4 C24 C18 104.58(19) . . ?

loop_
_geom_bond_atom_site_label_1
_geom_bond_atom_site_label_2
_geom_bond_distance
_geom_bond_site_symmetry_2
_geom_bond_publ_flag
Ni1 O1 2.0429(14) 2_566 ?
Ni1 O1 2.0498(14) . ?
Ni1 O2 2.0460(13) . ?
Ni1 O3 2.0588(13) . ?
Ni1 O4 2.0532(15) . ?
Ni1 O5 2.0610(15) . ?
P2 O2 1.4935(14) . ?
P2 O3 1.4955(14) 2_566 ?
P2 O6 1.6301(15) . ?
P2 O7 1.5803(13) . ?
Cl3 C13 1.724(2) . ?
Cl4 C16 1.723(2) . ?
Cl5 C12 1.722(2) . ?
Cl6 C11 1.727(2) . ?
O1 Ni1 2.0429(14) 2_566 ?
O1 C10 1.317(2) . ?
O3 P2 1.4956(14) 2_566 ?
O4 C23 1.445(3) . ?
O4 C24 1.440(3) . ?
O5 C14 1.453(2) . ?
O5 C19 1.445(3) . ?
O6 C8 1.366(2) . ?
O7 C9 1.454(2) . ?
C8 C10 1.413(3) . ?
C8 C13 1.390(3) . ?
C9 C17 1.500(3) . ?
C10 C16 1.407(3) . ?
C11 C12 1.392(3) . ?
C11 C13 1.396(3) . ?
C12 C16 1.390(3) . ?
C14 C21 1.512(3) . ?
C15 C18 1.523(3) . ?
C15 C23 1.521(3) . ?
C18 C24 1.486(4) . ?
C19 C20 1.511(4) . ?
C20 C21 1.514(4) . ?
